data_7007479
loop_
_publ_author_name
'Thompson, Amber L.'
'Parker, David'
'Fulton, David A.'
'Howard, Judith A. K.'
'Pandya, Shashi U.'
'Puschmann, Horst'
'Senanayake, Kanthi'
'Stenson, Philip A.'
'Badari, Alessandra'
'Botta, Mauro'
'Avedano, Stefano'
'Aime, Silvio'

_publ_section_title
;
 On the role of the counter-ion in defining water structure and
 dynamics: order, structure and dynamics in hydrophilic and hydrophobic
 gadolinium salt complexes.
;
_journal_issue 47
_journal_name_full 'Dalton transactions (Cambridge, England : 2003)'
_journal_page_first 5605
_journal_page_last 5616
_journal_paper_doi 10.1039/b606206g
_journal_year 2006
_chemical_absolute_configuration syn
_chemical_formula_moiety 'C48 H66 Gd N8 O5, 3I'
_chemical_formula_sum 'C48 H66 Gd I3 N8 O5'
_chemical_formula_weight 1373.04
_chemical_melting_point ?
_chemical_name_common (Gd.DOTAPh)Br!3$
_chemical_name_systematic
;
[Gd.DOTAPh]Br~3~
;
_space_group_IT_number 94
_symmetry_cell_setting tetragonal
_symmetry_space_group_name_Hall 'P 4n 2n'
_symmetry_space_group_name_H-M 'P 42 21 2'
_atom_sites_solution_hydrogens geom
_atom_sites_solution_primary direct
_atom_sites_solution_secondary difmap
_cell_angle_alpha 90.00
_cell_angle_beta 90.00
_cell_angle_gamma 90.00
_cell_formula_units_Z 4
_cell_length_a 19.3897(13)
_cell_length_b 19.3897(13)
_cell_length_c 14.8981(14)
_cell_measurement_reflns_used 7761
_cell_measurement_temperature 300(2)
_cell_measurement_theta_max 26.730
_cell_measurement_theta_min 3.448
_cell_volume 5601.1(7)
_computing_cell_refinement 'SMART-NT V6.1 (Bruker, 2000)'
_computing_data_collection 'SMART-NT V6.1 (Bruker, 2000)'
_computing_data_reduction 'SAINT-NT V6.45A (Bruker, 2000)'
_computing_molecular_graphics 'Bruker SHELXTL'
_computing_publication_material 'Bruker SHELXTL'
_computing_structure_refinement 'SHELXL-97 (Sheldrick, 1997)'
_computing_structure_solution 'SHELXS-97 (Sheldrick, 1997)'
_diffrn_ambient_temperature 300(2)
_diffrn_detector_area_resol_mean 8
_diffrn_measured_fraction_theta_full 0.967
_diffrn_measured_fraction_theta_max 0.967
_diffrn_measurement_device_type 'Bruker SMART CCD 1K area detector'
_diffrn_measurement_method \w-scans
_diffrn_radiation_monochromator graphite
_diffrn_radiation_source 'fine-focus sealed tube'
_diffrn_radiation_type MoK\a
_diffrn_radiation_wavelength 0.71073
_diffrn_reflns_av_R_equivalents 0.0361
_diffrn_reflns_av_sigmaI/netI 0.0282
_diffrn_reflns_limit_h_max 24
_diffrn_reflns_limit_h_min -23
_diffrn_reflns_limit_k_max 24
_diffrn_reflns_limit_k_min -24
_diffrn_reflns_limit_l_max 19
_diffrn_reflns_limit_l_min -18
_diffrn_reflns_number 38190
_diffrn_reflns_theta_full 27.03
_diffrn_reflns_theta_max 27.03
_diffrn_reflns_theta_min 3.59
_exptl_absorpt_coefficient_mu 2.885
_exptl_absorpt_correction_T_max 0.6247
_exptl_absorpt_correction_T_min 0.4883
_exptl_absorpt_correction_type integration
_exptl_absorpt_process_details 'XPREP (SHELXTL,1997)'
_exptl_crystal_colour colourless
_exptl_crystal_density_diffrn 1.628
_exptl_crystal_density_meas ?
_exptl_crystal_density_method .
_exptl_crystal_description block
_exptl_crystal_F_000 2692
_exptl_crystal_size_max 0.29
_exptl_crystal_size_mid 0.18
_exptl_crystal_size_min 0.18
_refine_diff_density_max 1.303
_refine_diff_density_min -0.392
_refine_diff_density_rms 0.083
_refine_ls_abs_structure_details 'Flack H D (1983), Acta Cryst. A39, 876-881'
_refine_ls_abs_structure_Flack -0.017(15)
_refine_ls_extinction_method none
_refine_ls_goodness_of_fit_ref 0.991
_refine_ls_hydrogen_treatment constr
_refine_ls_matrix_type full
_refine_ls_number_parameters 255
_refine_ls_number_reflns 5882
_refine_ls_number_restraints 10
_refine_ls_restrained_S_all 0.994
_refine_ls_R_factor_all 0.0418
_refine_ls_R_factor_gt 0.0305
_refine_ls_shift/su_max 0.000
_refine_ls_shift/su_mean 0.000
_refine_ls_structure_factor_coef Fsqd
_refine_ls_weighting_details 'calc w=1/[\s^2^(Fo^2^)+(0.0492P)^2^+0.0000P] where P=(Fo^2^+2Fc^2^)/3'
_refine_ls_weighting_scheme calc
_refine_ls_wR_factor_gt 0.0734
_refine_ls_wR_factor_ref 0.0771
_reflns_number_gt 4830
_reflns_number_total 5882
_reflns_threshold_expression >2sigma(I)
_cod_data_source_file b606206g.txt
_cod_data_source_block '[Gd.2]I3'
_cod_depositor_comments
;
The following automatic conversions were performed:
'_symmetry_cell_setting' value 'Tetragonal' changed to 'tetragonal'
according to '/home/adriana/struct/CIF-dictionaries/cif_core.dic'
dictionary named 'cif_core.dic' version 2.4.1 from 2010-06-29.

Automatic conversion script
Id: cif_fix_enum 1555 2011-01-17 13:19:09Z saulius 

The following automatic conversions were performed:

'_chemical_melting_point' value 'not measured' was changed to '?' -
the value is undefined or not given.

Automatic conversion script
Id: cif_fix_values 1569 2011-02-09 13:29:24Z adriana 
;
_cod_original_sg_symbol_H-M P4(2)2(1)2
_cod_database_code 7007479

loop_
_symmetry_equiv_pos_as_xyz
'x, y, z'
'-x, -y, z'
'-y+1/2, x+1/2, z+1/2'
'y+1/2, -x+1/2, z+1/2'
'-x+1/2, y+1/2, -z+1/2'
'x+1/2, -y+1/2, -z+1/2'
'y, x, -z'
'-y, -x, -z'

loop_
_atom_site_label
_atom_site_type_symbol
_atom_site_fract_x
_atom_site_fract_y
_atom_site_fract_z
_atom_site_U_iso_or_equiv
_atom_site_adp_type
_atom_site_occupancy
_atom_site_symmetry_multiplicity
_atom_site_calc_flag
_atom_site_refinement_flags
_atom_site_disorder_assembly
_atom_site_disorder_group
Gd1 Gd 0.176606(8) 0.176606(8) 0.0000 0.03005(7) Uani 1 2 d S C .
N1 N 0.31162(17) 0.16526(18) 0.0406(2) 0.0389(8) Uani 1 1 d . C .
N2 N 0.21554(18) 0.26074(17) 0.1362(2) 0.0382(8) Uani 1 1 d . C .
N3 N 0.3131(2) -0.0038(2) -0.0616(2) 0.0551(10) Uani 1 1 d . . .
H3C H 0.3543 -0.0149 -0.0459 0.066 Uiso 1 1 calc R A 1
N4 N 0.1819(2) 0.1190(2) 0.2905(2) 0.0550(10) Uani 1 1 d . . .
H4A H 0.1885 0.1404 0.3404 0.066 Uiso 1 1 calc R B 1
O1 O 0.22959(16) 0.07539(15) -0.05509(19) 0.0439(7) Uani 1 1 d . . .
O2 O 0.17963(16) 0.12376(15) 0.14095(16) 0.0415(7) Uani 1 1 d . . .
C1 C 0.3264(3) 0.1946(3) 0.1315(3) 0.0428(12) Uani 1 1 d . . .
H1A H 0.3759 0.2000 0.1387 0.051 Uiso 1 1 calc R . .
H1B H 0.3103 0.1628 0.1772 0.051 Uiso 1 1 calc R . .
C2 C 0.2919(2) 0.2637(2) 0.1444(3) 0.0490(13) Uani 1 1 d . . .
H2A H 0.3037 0.2813 0.2034 0.059 Uiso 1 1 calc R . .
H2B H 0.3097 0.2958 0.1002 0.059 Uiso 1 1 calc R . .
C3 C 0.1886(3) 0.3317(3) 0.1228(3) 0.0475(13) Uani 1 1 d . . .
H3A H 0.2120 0.3630 0.1635 0.057 Uiso 1 1 calc R . .
H3B H 0.1398 0.3326 0.1370 0.057 Uiso 1 1 calc R . .
C4 C 0.1991(3) 0.3561(2) 0.0271(3) 0.0514(12) Uani 1 1 d . . .
H4B H 0.1811 0.4026 0.0214 0.062 Uiso 1 1 calc R . .
H4C H 0.2481 0.3578 0.0145 0.062 Uiso 1 1 calc R . .
C5 C 0.3258(3) 0.0905(2) 0.0429(3) 0.0497(11) Uani 1 1 d . . .
H5A H 0.3129 0.0721 0.1011 0.060 Uiso 1 1 calc R C .
H5B H 0.3748 0.0827 0.0346 0.060 Uiso 1 1 calc R . .
C6 C 0.2863(2) 0.0535(2) -0.0294(3) 0.0427(10) Uani 1 1 d . C .
C7 C 0.1844(3) 0.2306(2) 0.2191(3) 0.0450(10) Uani 1 1 d . . .
H7A H 0.2111 0.2449 0.2709 0.054 Uiso 1 1 calc R C .
H7B H 0.1378 0.2481 0.2263 0.054 Uiso 1 1 calc R . .
C8 C 0.1825(2) 0.1540(2) 0.2151(3) 0.0426(11) Uani 1 1 d . C .
C9 C 0.2761(4) -0.0491(3) -0.1227(3) 0.0686(17) Uani 0.60 1 d PD C 1
H9A H 0.2272 -0.0471 -0.1063 0.082 Uiso 0.60 1 calc PR C 1
C10 C 0.2826(3) -0.0204(4) -0.2200(4) 0.052(2) Uiso 0.60 1 d PG C 1
C11 C 0.3470(3) -0.0120(4) -0.2596(4) 0.064(3) Uiso 0.60 1 d PG C 1
H11A H 0.3868 -0.0217 -0.2271 0.077 Uiso 0.60 1 calc PR C 1
C12 C 0.3519(3) 0.0108(4) -0.3478(4) 0.076(3) Uiso 0.60 1 d PG C 1
H12A H 0.3950 0.0163 -0.3743 0.092 Uiso 0.60 1 calc PR C 1
C13 C 0.2925(4) 0.0252(4) -0.3965(4) 0.092(3) Uiso 0.60 1 d PG C 1
H13A H 0.2958 0.0405 -0.4555 0.110 Uiso 0.60 1 calc PR C 1
C14 C 0.2281(3) 0.0169(4) -0.3569(5) 0.088(4) Uiso 0.60 1 d PG C 1
H14A H 0.1883 0.0266 -0.3894 0.106 Uiso 0.60 1 calc PR C 1
C15 C 0.2232(3) -0.0059(4) -0.2687(5) 0.077(3) Uiso 0.60 1 d PG C 1
H15A H 0.1801 -0.0115 -0.2422 0.092 Uiso 0.60 1 calc PR C 1
C16 C 0.2972(6) -0.1228(5) -0.1193(8) 0.073(3) Uiso 0.60 1 d PD C 1
H16A H 0.3068 -0.1356 -0.0583 0.110 Uiso 0.60 1 calc PR C 1
H16B H 0.3379 -0.1293 -0.1551 0.110 Uiso 0.60 1 calc PR C 1
H16C H 0.2606 -0.1511 -0.1423 0.110 Uiso 0.60 1 calc PR C 1
C9A C 0.2761(4) -0.0491(3) -0.1227(3) 0.0686(17) Uani 0.40 1 d PD C 2
H9B H 0.2337 -0.0643 -0.0929 0.082 Uiso 0.40 1 calc PR C 2
C10A C 0.2592(5) -0.0265(4) -0.2077(5) 0.043(3) Uiso 0.40 1 d PG C 2
C11A C 0.3131(4) -0.0028(5) -0.2609(6) 0.052(3) Uiso 0.40 1 d PG C 2
H11B H 0.3581 -0.0040 -0.2392 0.063 Uiso 0.40 1 calc PR C 2
C12A C 0.2998(6) 0.0227(6) -0.3463(6) 0.110(7) Uiso 0.40 1 d PG C 2
H12B H 0.3359 0.0386 -0.3819 0.132 Uiso 0.40 1 calc PR C 2
C13A C 0.2326(6) 0.0245(7) -0.3787(6) 0.125(10) Uiso 0.40 1 d PG C 2
H13B H 0.2237 0.0416 -0.4358 0.150 Uiso 0.40 1 calc PR C 2
C14A C 0.1787(5) 0.0008(7) -0.3255(7) 0.128(7) Uiso 0.40 1 d PG C 2
H14B H 0.1337 0.0020 -0.3471 0.153 Uiso 0.40 1 calc PR C 2
C15A C 0.1919(4) -0.0247(6) -0.2400(7) 0.098(6) Uiso 0.40 1 d PG C 2
H15B H 0.1559 -0.0405 -0.2045 0.118 Uiso 0.40 1 calc PR C 2
C16A C 0.3311(8) -0.1131(6) -0.1207(10) 0.057(3) Uiso 0.40 1 d PD C 2
H16D H 0.3469 -0.1202 -0.0604 0.085 Uiso 0.40 1 calc PR C 2
H16E H 0.3697 -0.1024 -0.1586 0.085 Uiso 0.40 1 calc PR C 2
H16F H 0.3090 -0.1542 -0.1420 0.085 Uiso 0.40 1 calc PR C 2
C17 C 0.1699(3) 0.0436(2) 0.2914(3) 0.0594(14) Uani 0.60 1 d PD D 1
H17A H 0.1278 0.0355 0.2566 0.071 Uiso 0.60 1 calc PR D 1
C18 C 0.2259(3) 0.0007(3) 0.2479(4) 0.055(4) Uiso 0.60 1 d PGD D 1
C19 C 0.2056(3) -0.0487(4) 0.1856(5) 0.066(3) Uiso 0.60 1 d PGD D 1
H19A H 0.1591 -0.0544 0.1722 0.079 Uiso 0.60 1 calc PR D 1
C20 C 0.2548(4) -0.0896(4) 0.1435(5) 0.086(3) Uiso 0.60 1 d PGD D 1
H20A H 0.2412 -0.1226 0.1019 0.103 Uiso 0.60 1 calc PR D 1
C21 C 0.3243(3) -0.0810(3) 0.1635(5) 0.068(2) Uiso 0.60 1 d PGD D 1
H21A H 0.3572 -0.1084 0.1353 0.082 Uiso 0.60 1 calc PR D 1
C22 C 0.3446(3) -0.0316(4) 0.2258(5) 0.067(3) Uiso 0.60 1 d PGD D 1
H22A H 0.3911 -0.0259 0.2392 0.080 Uiso 0.60 1 calc PR D 1
C23 C 0.2954(4) 0.0093(3) 0.2679(4) 0.057(2) Uiso 0.60 1 d PGD D 1
H23A H 0.3090 0.0423 0.3095 0.068 Uiso 0.60 1 calc PR D 1
C24 C 0.1536(5) 0.0217(3) 0.3893(4) 0.098(3) Uani 0.60 1 d P D 1
H24A H 0.1567 -0.0275 0.3944 0.147 Uiso 1 1 calc R D 1
H24B H 0.1078 0.0363 0.4048 0.147 Uiso 1 1 calc R D 1
H24C H 0.1862 0.0428 0.4294 0.147 Uiso 1 1 calc R D 1
C17A C 0.1699(3) 0.0436(2) 0.2914(3) 0.0594(14) Uani 0.40 1 d PD D 2
H17B H 0.1301 0.0329 0.2533 0.071 Uiso 0.40 1 calc PR D 2
C18A C 0.2313(5) 0.0074(4) 0.2561(6) 0.051(6) Uiso 0.40 1 d PGD D 2
C19A C 0.2252(4) -0.0394(5) 0.1858(6) 0.072(5) Uiso 0.40 1 d PGD D 2
H19B H 0.1822 -0.0483 0.1607 0.086 Uiso 0.40 1 calc PR D 2
C20A C 0.2834(5) -0.0728(5) 0.1532(6) 0.072(4) Uiso 0.40 1 d PGD D 2
H20B H 0.2794 -0.1042 0.1062 0.086 Uiso 0.40 1 calc PR D 2
C21A C 0.3477(5) -0.0595(6) 0.1907(7) 0.069(4) Uiso 0.40 1 d PGD D 2
H21B H 0.3866 -0.0819 0.1688 0.082 Uiso 0.40 1 calc PR D 2
C22A C 0.3537(5) -0.0127(6) 0.2609(7) 0.091(6) Uiso 0.40 1 d PGD D 2
H22B H 0.3967 -0.0037 0.2860 0.109 Uiso 0.40 1 calc PR D 2
C23A C 0.2955(6) 0.0208(5) 0.2936(6) 0.072(5) Uiso 0.40 1 d PGD D 2
H23B H 0.2996 0.0521 0.3406 0.086 Uiso 0.40 1 calc PR D 2
C24A C 0.1536(5) 0.0217(3) 0.3893(4) 0.098(3) Uani 0.40 1 d P D 2
O1W O 0.08977(13) 0.08977(13) 0.0000 0.0526(9) Uani 1 2 d SD . .
H1W H 0.058(2) 0.076(3) 0.040(3) 0.079 Uiso 1 1 d D . .
I1 I 0.0074(4) -0.0136(5) 0.16833(14) 0.103(3) Uani 0.35 1 d P . 1
I1A I -0.0138(9) 0.0321(11) 0.1657(7) 0.201(7) Uani 0.15 1 d P . 2
I2 I 0.0000 0.5000 0.04385(6) 0.1154(3) Uani 1 2 d S . .
I3 I 0.292768(17) 0.707232(17) 0.0000 0.06440(13) Uani 1 2 d S . .

loop_
_atom_site_aniso_label
_atom_site_aniso_U_11
_atom_site_aniso_U_22
_atom_site_aniso_U_33
_atom_site_aniso_U_23
_atom_site_aniso_U_13
_atom_site_aniso_U_12
Gd1 0.03435(9) 0.03435(9) 0.02145(11) 0.00024(12) -0.00024(12) 0.00305(10)
N1 0.0403(19) 0.050(2) 0.0267(15) -0.0042(15) -0.0075(15) 0.0110(16)
N2 0.050(2) 0.0372(19) 0.0270(17) -0.0016(14) 0.0013(15) 0.0057(16)
N3 0.075(3) 0.050(2) 0.0405(19) -0.0020(19) -0.0024(19) 0.027(2)
N4 0.091(3) 0.054(2) 0.0198(16) 0.0032(16) -0.0001(19) -0.008(2)
O1 0.0484(17) 0.0424(16) 0.0408(16) -0.0068(14) -0.0020(14) 0.0063(14)
O2 0.0587(19) 0.0433(16) 0.0225(13) 0.0014(12) -0.0053(13) -0.0007(14)
C1 0.036(2) 0.055(3) 0.037(2) -0.010(2) -0.009(2) 0.001(3)
C2 0.053(3) 0.052(3) 0.041(2) -0.0131(19) -0.010(2) -0.009(2)
C3 0.064(3) 0.041(3) 0.038(3) -0.010(2) 0.001(2) 0.008(3)
C4 0.074(3) 0.031(2) 0.049(3) 0.0031(18) 0.004(2) -0.003(2)
C5 0.058(3) 0.053(3) 0.038(2) -0.003(2) -0.007(2) 0.028(2)
C6 0.048(3) 0.048(3) 0.032(2) 0.0012(17) 0.0022(17) 0.011(2)
C7 0.059(3) 0.053(3) 0.0227(18) 0.0002(18) 0.0042(19) 0.008(2)
C8 0.045(2) 0.052(2) 0.030(2) 0.0013(17) -0.0029(17) 0.001(2)
C9 0.112(5) 0.045(3) 0.049(3) -0.015(2) 0.011(3) 0.004(3)
C9A 0.112(5) 0.045(3) 0.049(3) -0.015(2) 0.011(3) 0.004(3)
C17 0.091(4) 0.053(3) 0.034(2) 0.007(2) -0.006(3) -0.020(3)
C24 0.176(8) 0.071(4) 0.046(3) 0.012(3) 0.016(4) -0.022(5)
C17A 0.091(4) 0.053(3) 0.034(2) 0.007(2) -0.006(3) -0.020(3)
C24A 0.176(8) 0.071(4) 0.046(3) 0.012(3) 0.016(4) -0.022(5)
O1W 0.0590(15) 0.0590(15) 0.040(2) 0.006(3) -0.006(3) -0.0201(19)
I1 0.064(3) 0.187(8) 0.0570(7) 0.0084(19) -0.0193(16) -0.070(4)
I1A 0.213(12) 0.227(13) 0.164(6) -0.078(7) 0.078(7) -0.119(11)
I2 0.1687(8) 0.0706(4) 0.1069(5) 0.000 0.000 0.0427(5)
I3 0.07835(19) 0.07835(19) 0.03649(19) 0.0076(2) 0.0076(2) 0.0027(2)

loop_
_atom_type_symbol
_atom_type_description
_atom_type_scat_dispersion_real
_atom_type_scat_dispersion_imag
_atom_type_scat_source
C C 0.0033 0.0016 'International Tables Vol C Tables 4.2.6.8 and 6.1.1.4'
H H 0.0000 0.0000 'International Tables Vol C Tables 4.2.6.8 and 6.1.1.4'
N N 0.0061 0.0033 'International Tables Vol C Tables 4.2.6.8 and 6.1.1.4'
O O 0.0106 0.0060 'International Tables Vol C Tables 4.2.6.8 and 6.1.1.4'
I I -0.4742 1.8119 'International Tables Vol C Tables 4.2.6.8 and 6.1.1.4'
Gd Gd -0.1653 3.9035 'International Tables Vol C Tables 4.2.6.8 and 6.1.1.4'

loop_
_exptl_crystal_face_index_h
_exptl_crystal_face_index_k
_exptl_crystal_face_index_l
_exptl_crystal_face_perp_dist
1.00 1.00 0.00 0.0900
-1.00 -1.00 0.00 0.0900
1.00 1.00 0.00 0.0900
-1.00 -1.00 0.00 0.0900
-1.00 0.00 -1.00 0.1200
1.00 0.00 -1.00 0.1200
0.00 -1.00 -1.00 0.1200
0.00 1.00 -1.00 0.1200
0.00 0.00 1.00 0.1500
0.00 0.00 -1.00 0.1500

loop_
_geom_angle_atom_site_label_1
_geom_angle_atom_site_label_2
_geom_angle_atom_site_label_3
_geom_angle
_geom_angle_site_symmetry_1
_geom_angle_site_symmetry_3
_geom_angle_publ_flag
O2 Gd1 O2 146.01(14) . 7 ?
O2 Gd1 O1 86.39(10) . . ?
O2 Gd1 O1 84.22(10) 7 . ?
O2 Gd1 O1 84.22(10) . 7 ?
O2 Gd1 O1 86.39(10) 7 7 ?
O1 Gd1 O1 147.49(15) . 7 ?
O2 Gd1 O1W 73.01(7) . . ?
O2 Gd1 O1W 73.01(7) 7 . ?
O1 Gd1 O1W 73.74(7) . . ?
O1 Gd1 O1W 73.74(7) 7 . ?
O2 Gd1 N1 74.82(11) . . ?
O2 Gd1 N1 129.01(10) 7 . ?
O1 Gd1 N1 65.67(10) . . ?
O1 Gd1 N1 139.84(10) 7 . ?
O1W Gd1 N1 128.97(7) . . ?
O2 Gd1 N1 129.01(10) . 7 ?
O2 Gd1 N1 74.82(11) 7 7 ?
O1 Gd1 N1 139.84(10) . 7 ?
O1 Gd1 N1 65.67(10) 7 7 ?
O1W Gd1 N1 128.97(7) . 7 ?
N1 Gd1 N1 102.06(15) . 7 ?
O2 Gd1 N2 65.44(10) . . ?
O2 Gd1 N2 141.21(11) 7 . ?
O1 Gd1 N2 129.71(10) . . ?
O1 Gd1 N2 73.12(10) 7 . ?
O1W Gd1 N2 128.50(7) . . ?
N1 Gd1 N2 67.09(10) . . ?
N1 Gd1 N2 66.82(10) 7 . ?
O2 Gd1 N2 141.21(11) . 7 ?
O2 Gd1 N2 65.44(10) 7 7 ?
O1 Gd1 N2 73.12(10) . 7 ?
O1 Gd1 N2 129.71(10) 7 7 ?
O1W Gd1 N2 128.50(7) . 7 ?
N1 Gd1 N2 66.82(10) . 7 ?
N1 Gd1 N2 67.09(10) 7 7 ?
N2 Gd1 N2 103.01(14) . 7 ?
C5 N1 C4 110.0(4) . 7 ?
C5 N1 C1 108.5(3) . . ?
C4 N1 C1 109.6(4) 7 . ?
C5 N1 Gd1 105.5(3) . . ?
C4 N1 Gd1 112.1(2) 7 . ?
C1 N1 Gd1 111.0(3) . . ?
C3 N2 C2 109.0(4) . . ?
C3 N2 C7 109.3(3) . . ?
C2 N2 C7 110.4(3) . . ?
C3 N2 Gd1 111.0(3) . . ?
C2 N2 Gd1 111.2(2) . . ?
C7 N2 Gd1 105.7(2) . . ?
C6 N3 C9 122.9(4) . . ?
C6 N3 H3C 118.6 . . ?
C9 N3 H3C 118.6 . . ?
C8 N4 C17 121.3(4) . . ?
C8 N4 H4A 119.4 . . ?
C17 N4 H4A 119.4 . . ?
C6 O1 Gd1 124.3(3) . . ?
C8 O2 Gd1 126.1(3) . . ?
N1 C1 C2 111.6(4) . . ?
N1 C1 H1A 109.3 . . ?
C2 C1 H1A 109.3 . . ?
N1 C1 H1B 109.3 . . ?
C2 C1 H1B 109.3 . . ?
H1A C1 H1B 108.0 . . ?
N2 C2 C1 113.5(4) . . ?
N2 C2 H2A 108.9 . . ?
C1 C2 H2A 108.9 . . ?
N2 C2 H2B 108.9 . . ?
C1 C2 H2B 108.9 . . ?
H2A C2 H2B 107.7 . . ?
N2 C3 C4 111.6(4) . . ?
N2 C3 H3A 109.3 . . ?
C4 C3 H3A 109.3 . . ?
N2 C3 H3B 109.3 . . ?
C4 C3 H3B 109.3 . . ?
H3A C3 H3B 108.0 . . ?
N1 C4 C3 113.6(4) 7 . ?
N1 C4 H4B 108.9 7 . ?
C3 C4 H4B 108.9 . . ?
N1 C4 H4C 108.9 7 . ?
C3 C4 H4C 108.9 . . ?
H4B C4 H4C 107.7 . . ?
N1 C5 C6 110.9(4) . . ?
N1 C5 H5A 109.5 . . ?
C6 C5 H5A 109.5 . . ?
N1 C5 H5B 109.5 . . ?
C6 C5 H5B 109.5 . . ?
H5A C5 H5B 108.0 . . ?
O1 C6 N3 121.8(4) . . ?
O1 C6 C5 120.6(4) . . ?
N3 C6 C5 117.6(4) . . ?
C8 C7 N2 111.6(3) . . ?
C8 C7 H7A 109.3 . . ?
N2 C7 H7A 109.3 . . ?
C8 C7 H7B 109.3 . . ?
N2 C7 H7B 109.3 . . ?
H7A C7 H7B 108.0 . . ?
O2 C8 N4 121.0(4) . . ?
O2 C8 C7 120.2(4) . . ?
N4 C8 C7 118.8(4) . . ?
N3 C9 C16 115.0(6) . . ?
N3 C9 C10 109.0(5) . . ?
C16 C9 C10 110.7(6) . . ?
N3 C9 H9A 107.3 . . ?
C16 C9 H9A 107.3 . . ?
C10 C9 H9A 107.3 . . ?
C11 C10 C15 120.0 . . ?
C11 C10 C9 120.6(5) . . ?
C15 C10 C9 119.3(5) . . ?
C10 C11 C12 120.0 . . ?
C10 C11 H11A 120.0 . . ?
C12 C11 H11A 120.0 . . ?
C13 C12 C11 120.0 . . ?
C13 C12 H12A 120.0 . . ?
C11 C12 H12A 120.0 . . ?
C14 C13 C12 120.0 . . ?
C14 C13 H13A 120.0 . . ?
C12 C13 H13A 120.0 . . ?
C13 C14 C15 120.0 . . ?
C13 C14 H14A 120.0 . . ?
C15 C14 H14A 120.0 . . ?
C14 C15 C10 120.0 . . ?
C14 C15 H15A 120.0 . . ?
C10 C15 H15A 120.0 . . ?
C11A C10A C15A 120.0 . . ?
C12A C11A C10A 120.0 . . ?
C12A C11A H11B 120.0 . . ?
C10A C11A H11B 120.0 . . ?
C13A C12A C11A 120.0 . . ?
C13A C12A H12B 120.0 . . ?
C11A C12A H12B 120.0 . . ?
C14A C13A C12A 120.0 . . ?
C14A C13A H13B 120.0 . . ?
C12A C13A H13B 120.0 . . ?
C13A C14A C15A 120.0 . . ?
C13A C14A H14B 120.0 . . ?
C15A C14A H14B 120.0 . . ?
C14A C15A C10A 120.0 . . ?
C14A C15A H15B 120.0 . . ?
C10A C15A H15B 120.0 . . ?
H16D C16A H16E 109.5 . . ?
H16D C16A H16F 109.5 . . ?
H16E C16A H16F 109.5 . . ?
N4 C17 C18 115.2(4) . . ?
N4 C17 C24 108.1(4) . . ?
C18 C17 C24 113.5(4) . . ?
N4 C17 H17A 106.5 . . ?
C18 C17 H17A 106.5 . . ?
C24 C17 H17A 106.5 . . ?
C19 C18 C23 120.0 . . ?
C19 C18 C17 117.5(5) . . ?
C23 C18 C17 122.5(5) . . ?
C18 C19 C20 120.0 . . ?
C18 C19 H19A 120.0 . . ?
C20 C19 H19A 120.0 . . ?
C21 C20 C19 120.0 . . ?
C21 C20 H20A 120.0 . . ?
C19 C20 H20A 120.0 . . ?
C20 C21 C22 120.0 . . ?
C20 C21 H21A 120.0 . . ?
C22 C21 H21A 120.0 . . ?
C21 C22 C23 120.0 . . ?
C21 C22 H22A 120.0 . . ?
C23 C22 H22A 120.0 . . ?
C22 C23 C18 120.0 . . ?
C22 C23 H23A 120.0 . . ?
C18 C23 H23A 120.0 . . ?
C19A C18A C23A 120.0 . . ?
C20A C19A C18A 120.0 . . ?
C20A C19A H19B 120.0 . . ?
C18A C19A H19B 120.0 . . ?
C19A C20A C21A 120.0 . . ?
C19A C20A H20B 120.0 . . ?
C21A C20A H20B 120.0 . . ?
C20A C21A C22A 120.0 . . ?
C20A C21A H21B 120.0 . . ?
C22A C21A H21B 120.0 . . ?
C23A C22A C21A 120.0 . . ?
C23A C22A H22B 120.0 . . ?
C21A C22A H22B 120.0 . . ?
C22A C23A C18A 120.0 . . ?
C22A C23A H23B 120.0 . . ?
C18A C23A H23B 120.0 . . ?
Gd1 O1W H1W 134(3) . . ?

loop_
_geom_bond_atom_site_label_1
_geom_bond_atom_site_label_2
_geom_bond_distance
_geom_bond_site_symmetry_2
_geom_bond_publ_flag
Gd1 O2 2.337(3) . ?
Gd1 O2 2.337(3) 7 ?
Gd1 O1 2.362(3) . ?
Gd1 O1 2.362(3) 7 ?
Gd1 O1W 2.381(4) . ?
Gd1 N1 2.696(3) . ?
Gd1 N1 2.696(3) 7 ?
Gd1 N2 2.711(3) . ?
Gd1 N2 2.711(3) 7 ?
N1 C5 1.476(6) . ?
N1 C4 1.480(5) 7 ?
N1 C1 1.497(5) . ?
N2 C3 1.486(6) . ?
N2 C2 1.486(5) . ?
N2 C7 1.494(5) . ?
N3 C6 1.317(6) . ?
N3 C9 1.455(7) . ?
N3 H3C 0.8600 . ?
N4 C8 1.311(5) . ?
N4 C17 1.481(6) . ?
N4 H4A 0.8600 . ?
O1 C6 1.240(5) . ?
O2 C8 1.252(5) . ?
C1 C2 1.509(6) . ?
C1 H1A 0.9700 . ?
C1 H1B 0.9700 . ?
C2 H2A 0.9700 . ?
C2 H2B 0.9700 . ?
C3 C4 1.516(6) . ?
C3 H3A 0.9700 . ?
C3 H3B 0.9700 . ?
C4 N1 1.480(5) 7 ?
C4 H4B 0.9700 . ?
C4 H4C 0.9700 . ?
C5 C6 1.504(6) . ?
C5 H5A 0.9700 . ?
C5 H5B 0.9700 . ?
C7 C8 1.488(6) . ?
C7 H7A 0.9700 . ?
C7 H7B 0.9700 . ?
C9 C16 1.488(10) . ?
C9 C10 1.558(7) . ?
C9 H9A 0.9800 . ?
C10 C11 1.3900 . ?
C10 C15 1.3900 . ?
C11 C12 1.3900 . ?
C11 H11A 0.9300 . ?
C12 C13 1.3900 . ?
C12 H12A 0.9300 . ?
C13 C14 1.3900 . ?
C13 H13A 0.9300 . ?
C14 C15 1.3900 . ?
C14 H14A 0.9300 . ?
C15 H15A 0.9300 . ?
C16 H16A 0.9600 . ?
C16 H16B 0.9600 . ?
C16 H16C 0.9600 . ?
C10A C11A 1.3900 . ?
C10A C15A 1.3900 . ?
C11A C12A 1.3900 . ?
C11A H11B 0.9300 . ?
C12A C13A 1.3900 . ?
C12A H12B 0.9300 . ?
C13A C14A 1.3900 . ?
C13A H13B 0.9300 . ?
C14A C15A 1.3900 . ?
C14A H14B 0.9300 . ?
C15A H15B 0.9300 . ?
C16A H16D 0.9600 . ?
C16A H16E 0.9600 . ?
C16A H16F 0.9600 . ?
C17 C18 1.514(8) . ?
C17 C24 1.552(7) . ?
C17 H17A 0.9800 . ?
C18 C19 1.3900 . ?
C18 C23 1.3900 . ?
C19 C20 1.3900 . ?
C19 H19A 0.9300 . ?
C20 C21 1.3900 . ?
C20 H20A 0.9300 . ?
C21 C22 1.3900 . ?
C21 H21A 0.9300 . ?
C22 C23 1.3900 . ?
C22 H22A 0.9300 . ?
C23 H23A 0.9300 . ?
C24 H24A 0.9600 . ?
C24 H24B 0.9600 . ?
C24 H24C 0.9600 . ?
C18A C19A 1.3900 . ?
C18A C23A 1.3900 . ?
C19A C20A 1.3900 . ?
C19A H19B 0.9300 . ?
C20A C21A 1.3900 . ?
C20A H20B 0.9300 . ?
C21A C22A 1.3900 . ?
C21A H21B 0.9300 . ?
C22A C23A 1.3900 . ?
C22A H22B 0.9300 . ?
C23A H23B 0.9300 . ?
O1W H1W 0.897(10) . ?
I1 I1 0.600(19) 2 ?
I1A I1A 1.36(5) 2 ?

loop_
_geom_torsion_atom_site_label_1
_geom_torsion_atom_site_label_2
_geom_torsion_atom_site_label_3
_geom_torsion_atom_site_label_4
_geom_torsion
_geom_torsion_site_symmetry_1
_geom_torsion_site_symmetry_2
_geom_torsion_site_symmetry_3
_geom_torsion_site_symmetry_4
_geom_torsion_publ_flag
O2 Gd1 N1 C5 65.5(3) . . . . ?
O2 Gd1 N1 C5 -86.9(3) 7 . . . ?
O1 Gd1 N1 C5 -27.5(3) . . . . ?
O1 Gd1 N1 C5 126.6(3) 7 . . . ?
O1W Gd1 N1 C5 13.0(3) . . . . ?
N1 Gd1 N1 C5 -167.0(3) 7 . . . ?
N2 Gd1 N1 C5 134.8(3) . . . . ?
N2 Gd1 N1 C5 -108.7(3) 7 . . . ?
O2 Gd1 N1 C4 -174.8(3) . . . 7 ?
O2 Gd1 N1 C4 32.8(3) 7 . . 7 ?
O1 Gd1 N1 C4 92.2(3) . . . 7 ?
O1 Gd1 N1 C4 -113.7(3) 7 . . 7 ?
O1W Gd1 N1 C4 132.7(3) . . . 7 ?
N1 Gd1 N1 C4 -47.3(3) 7 . . 7 ?
N2 Gd1 N1 C4 -105.5(3) . . . 7 ?
N2 Gd1 N1 C4 11.1(3) 7 . . 7 ?
O2 Gd1 N1 C1 -51.8(3) . . . . ?
O2 Gd1 N1 C1 155.8(3) 7 . . . ?
O1 Gd1 N1 C1 -144.8(3) . . . . ?
O1 Gd1 N1 C1 9.3(4) 7 . . . ?
O1W Gd1 N1 C1 -104.3(3) . . . . ?
N1 Gd1 N1 C1 75.7(3) 7 . . . ?
N2 Gd1 N1 C1 17.5(3) . . . . ?
N2 Gd1 N1 C1 134.0(3) 7 . . . ?
O2 Gd1 N2 C3 -143.8(3) . . . . ?
O2 Gd1 N2 C3 8.7(4) 7 . . . ?
O1 Gd1 N2 C3 154.2(3) . . . . ?
O1 Gd1 N2 C3 -52.5(3) 7 . . . ?
O1W Gd1 N2 C3 -104.5(3) . . . . ?
N1 Gd1 N2 C3 133.1(3) . . . . ?
N1 Gd1 N2 C3 17.8(3) 7 . . . ?
N2 Gd1 N2 C3 75.5(3) 7 . . . ?
O2 Gd1 N2 C2 94.6(3) . . . . ?
O2 Gd1 N2 C2 -112.9(3) 7 . . . ?
O1 Gd1 N2 C2 32.6(3) . . . . ?
O1 Gd1 N2 C2 -174.1(3) 7 . . . ?
O1W Gd1 N2 C2 133.9(2) . . . . ?
N1 Gd1 N2 C2 11.5(3) . . . . ?
N1 Gd1 N2 C2 -103.9(3) 7 . . . ?
N2 Gd1 N2 C2 -46.1(2) 7 . . . ?
O2 Gd1 N2 C7 -25.3(2) . . . . ?
O2 Gd1 N2 C7 127.2(3) 7 . . . ?
O1 Gd1 N2 C7 -87.3(3) . . . . ?
O1 Gd1 N2 C7 66.0(3) 7 . . . ?
O1W Gd1 N2 C7 14.0(3) . . . . ?
N1 Gd1 N2 C7 -108.4(3) . . . . ?
N1 Gd1 N2 C7 136.2(3) 7 . . . ?
N2 Gd1 N2 C7 -166.0(3) 7 . . . ?
O2 Gd1 O1 C6 -59.8(3) . . . . ?
O2 Gd1 O1 C6 152.9(3) 7 . . . ?
O1 Gd1 O1 C6 -133.2(3) 7 . . . ?
O1W Gd1 O1 C6 -133.2(3) . . . . ?
N1 Gd1 O1 C6 15.2(3) . . . . ?
N1 Gd1 O1 C6 94.8(4) 7 . . . ?
N2 Gd1 O1 C6 -6.2(4) . . . . ?
N2 Gd1 O1 C6 86.8(3) 7 . . . ?
O2 Gd1 O2 C8 -133.7(4) 7 . . . ?
O1 Gd1 O2 C8 152.2(4) . . . . ?
O1 Gd1 O2 C8 -59.0(3) 7 . . . ?
O1W Gd1 O2 C8 -133.7(3) . . . . ?
N1 Gd1 O2 C8 86.4(3) . . . . ?
N1 Gd1 O2 C8 -6.9(4) 7 . . . ?
N2 Gd1 O2 C8 15.1(3) . . . . ?
N2 Gd1 O2 C8 95.1(4) 7 . . . ?
C5 N1 C1 C2 -161.1(4) . . . . ?
C4 N1 C1 C2 78.8(5) 7 . . . ?
Gd1 N1 C1 C2 -45.6(4) . . . . ?
C3 N2 C2 C1 -163.3(3) . . . . ?
C7 N2 C2 C1 76.5(5) . . . . ?
Gd1 N2 C2 C1 -40.5(4) . . . . ?
N1 C1 C2 N2 60.0(5) . . . . ?
C2 N2 C3 C4 77.7(5) . . . . ?
C7 N2 C3 C4 -161.5(4) . . . . ?
Gd1 N2 C3 C4 -45.2(5) . . . . ?
N2 C3 C4 N1 59.0(6) . . . 7 ?
C4 N1 C5 C6 -83.3(4) 7 . . . ?
C1 N1 C5 C6 156.8(4) . . . . ?
Gd1 N1 C5 C6 37.8(4) . . . . ?
Gd1 O1 C6 N3 179.2(3) . . . . ?
Gd1 O1 C6 C5 1.5(6) . . . . ?
C9 N3 C6 O1 -6.1(7) . . . . ?
C9 N3 C6 C5 171.6(4) . . . . ?
N1 C5 C6 O1 -30.7(6) . . . . ?
N1 C5 C6 N3 151.6(4) . . . . ?
C3 N2 C7 C8 154.1(4) . . . . ?
C2 N2 C7 C8 -85.9(4) . . . . ?
Gd1 N2 C7 C8 34.5(4) . . . . ?
Gd1 O2 C8 N4 178.0(3) . . . . ?
Gd1 O2 C8 C7 -0.1(6) . . . . ?
C17 N4 C8 O2 -7.0(7) . . . . ?
C17 N4 C8 C7 171.1(4) . . . . ?
N2 C7 C8 O2 -27.2(6) . . . . ?
N2 C7 C8 N4 154.6(4) . . . . ?
C6 N3 C9 C16 -152.8(7) . . . . ?
C6 N3 C9 C10 82.2(6) . . . . ?
N3 C9 C10 C11 59.4(6) . . . . ?
C16 C9 C10 C11 -68.1(8) . . . . ?
N3 C9 C10 C15 -123.4(5) . . . . ?
C16 C9 C10 C15 109.1(8) . . . . ?
C15 C10 C11 C12 0.0 . . . . ?
C9 C10 C11 C12 177.1(6) . . . . ?
C10 C11 C12 C13 0.0 . . . . ?
C11 C12 C13 C14 0.0 . . . . ?
C12 C13 C14 C15 0.0 . . . . ?
C13 C14 C15 C10 0.0 . . . . ?
C11 C10 C15 C14 0.0 . . . . ?
C9 C10 C15 C14 -177.2(6) . . . . ?
C15A C10A C11A C12A 0.0 . . . . ?
C10A C11A C12A C13A 0.0 . . . . ?
C11A C12A C13A C14A 0.0 . . . . ?
C12A C13A C14A C15A 0.0 . . . . ?
C13A C14A C15A C10A 0.0 . . . . ?
C11A C10A C15A C14A 0.0 . . . . ?
C8 N4 C17 C18 66.3(6) . . . . ?
C8 N4 C17 C24 -165.6(5) . . . . ?
N4 C17 C18 C19 -130.6(4) . . . . ?
C24 C17 C18 C19 104.0(5) . . . . ?
N4 C17 C18 C23 49.4(5) . . . . ?
C24 C17 C18 C23 -76.0(5) . . . . ?
C23 C18 C19 C20 0.0 . . . . ?
C17 C18 C19 C20 179.98(16) . . . . ?
C18 C19 C20 C21 0.0 . . . . ?
C19 C20 C21 C22 0.0 . . . . ?
C20 C21 C22 C23 0.0 . . . . ?
C21 C22 C23 C18 0.0 . . . . ?
C19 C18 C23 C22 0.0 . . . . ?
C17 C18 C23 C22 -179.98(17) . . . . ?
C23A C18A C19A C20A 0.0 . . . . ?
C18A C19A C20A C21A 0.0 . . . . ?
C19A C20A C21A C22A 0.0 . . . . ?
C20A C21A C22A C23A 0.0 . . . . ?
C21A C22A C23A C18A 0.0 . . . . ?
C19A C18A C23A C22A 0.0 . . . . ?
